data_1517521
loop_
_publ_author_name
'Mukherjee, Manjira'
'Pal, Siddhartha'
'Lohar, Somenath'
'Sen, Buddhadeb'
'Sen, Supriti'
'Banerjee, Samya'
'Banerjee, Snehasis'
'Chattopadhyay, Pabitra'

_publ_section_title
;
 A napthelene-pyrazol conjugate: Al(iii) ion-selective blue shifting
 chemosensor applicable as biomarker in aqueous solution.
;
_journal_issue 19
_journal_name_full 'The Analyst'
_journal_page_first 4828
_journal_page_last 4835
_journal_paper_doi 10.1039/c4an01039f
_journal_volume 139
_journal_year 2014
_chemical_absolute_configuration unk
_chemical_formula_sum 'C20 H15 N3 O'
_chemical_formula_weight 313.36
_chemical_name_systematic
;
 ?
;
_space_group_IT_number 19
_symmetry_space_group_name_Hall 'P 2ac 2ab'
_symmetry_space_group_name_H-M 'P 21 21 21'
_atom_sites_solution_hydrogens geom
_atom_sites_solution_primary direct
_atom_sites_solution_secondary difmap
_audit_creation_date 2013-06-13T23:12:26-00:00
_audit_creation_method 'WinGX routine CIF_UPDATE'
_cell_angle_alpha 90
_cell_angle_beta 90
_cell_angle_gamma 90
_cell_formula_units_Z 4
_cell_length_a 5.3994(12)
_cell_length_b 14.277(4)
_cell_length_c 20.499(5)
_cell_measurement_temperature 296(2)
_cell_volume 1580.2(7)
_computing_structure_refinement 'SHELXL-97 (Sheldrick, 1997)'
_computing_structure_solution 'SHELXS-97 (Sheldrick, 1990)'
_diffrn_ambient_temperature 296(2)
_diffrn_measured_fraction_theta_full 0.989
_diffrn_measured_fraction_theta_max 0.989
_diffrn_radiation_monochromator graphite
_diffrn_radiation_type MoK\a
_diffrn_radiation_wavelength 0.71073
_diffrn_reflns_av_R_equivalents 0.0979
_diffrn_reflns_av_unetI/netI 0.1946
_diffrn_reflns_limit_h_max 4
_diffrn_reflns_limit_h_min -7
_diffrn_reflns_limit_k_max 18
_diffrn_reflns_limit_k_min -17
_diffrn_reflns_limit_l_max 24
_diffrn_reflns_limit_l_min -26
_diffrn_reflns_number 8503
_diffrn_reflns_theta_full 27.67
_diffrn_reflns_theta_max 27.67
_diffrn_reflns_theta_min 1.74
_exptl_absorpt_coefficient_mu 0.084
_exptl_absorpt_correction_type none
_exptl_crystal_density_diffrn 1.317
_exptl_crystal_density_method 'not measured'
_exptl_crystal_F_000 656
_exptl_crystal_size_max 0.2
_exptl_crystal_size_mid 0.09
_exptl_crystal_size_min 0.08
_refine_diff_density_max 0.192
_refine_diff_density_min -0.198
_refine_diff_density_rms 0.046
_refine_ls_abs_structure_details 'Flack H D (1983), Acta Cryst. A39, 876-881'
_refine_ls_abs_structure_Flack -6(5)
_refine_ls_extinction_method none
_refine_ls_goodness_of_fit_ref 0.93
_refine_ls_hydrogen_treatment mixed
_refine_ls_matrix_type full
_refine_ls_number_parameters 217
_refine_ls_number_reflns 3602
_refine_ls_number_restraints 0
_refine_ls_restrained_S_all 0.93
_refine_ls_R_factor_all 0.2337
_refine_ls_R_factor_gt 0.0683
_refine_ls_shift/su_max 0
_refine_ls_shift/su_mean 0
_refine_ls_structure_factor_coef Fsqd
_refine_ls_weighting_details 'calc w=1/[\s^2^(Fo^2^)+(0.0439P)^2^+0.0000P] where P=(Fo^2^+2Fc^2^)/3'
_refine_ls_weighting_scheme calc
_refine_ls_wR_factor_gt 0.114
_refine_ls_wR_factor_ref 0.1656
_reflns_number_gt 1282
_reflns_number_total 3602
_reflns_threshold_expression >2sigma(I)
_cod_duplicate_entry 1516973
_cod_data_source_file c4an01039f1.cif
_cod_data_source_block ps119_0ma
_cod_database_code 1517521

loop_
_symmetry_equiv_pos_as_xyz
'x, y, z'
'-x+1/2, -y, z+1/2'
'x+1/2, -y+1/2, -z'
'-x, y+1/2, -z+1/2'

loop_
_atom_site_label
_atom_site_type_symbol
_atom_site_fract_x
_atom_site_fract_y
_atom_site_fract_z
_atom_site_U_iso_or_equiv
_atom_site_adp_type
_atom_site_occupancy
_atom_site_symmetry_multiplicity
_atom_site_calc_flag
_atom_site_refinement_flags
C1 C 0.5627(9) 0.8441(4) 0.1696(3) 0.0561(15) Uani 1 1 d .
C2 C 0.7560(10) 0.8985(4) 0.1947(3) 0.0638(16) Uani 1 1 d .
H2 H 0.7819 0.9587 0.1787 0.077 Uiso 1 1 calc R
C3 C 0.9051(10) 0.8645(4) 0.2419(3) 0.0661(17) Uani 1 1 d .
H3 H 1.0364 0.9006 0.2571 0.079 Uiso 1 1 calc R
C4 C 0.8642(9) 0.7755(4) 0.2684(2) 0.0540(14) Uani 1 1 d .
C5 C 1.0226(10) 0.7398(4) 0.3180(3) 0.0659(16) Uani 1 1 d .
H5 H 1.1547 0.7757 0.3328 0.079 Uiso 1 1 calc R
C6 C 0.9817(11) 0.6520(4) 0.3443(3) 0.0700(17) Uani 1 1 d .
H6 H 1.0876 0.6289 0.3763 0.084 Uiso 1 1 calc R
C7 C 0.7847(10) 0.5986(4) 0.3234(3) 0.0646(16) Uani 1 1 d .
H7 H 0.7552 0.5403 0.3422 0.078 Uiso 1 1 calc R
C8 C 0.6314(9) 0.6309(4) 0.2748(2) 0.0566(15) Uani 1 1 d .
H8 H 0.5011 0.5935 0.2606 0.068 Uiso 1 1 calc R
C9 C 0.6678(9) 0.7203(3) 0.2459(2) 0.0496(13) Uani 1 1 d .
C10 C 0.5107(9) 0.7559(3) 0.1947(2) 0.0457(12) Uani 1 1 d .
C11 C 0.3095(9) 0.7015(3) 0.1683(2) 0.0506(14) Uani 1 1 d .
H11 H 0.2753 0.6427 0.1856 0.061 Uiso 1 1 calc R
C12 C -0.0228(8) 0.6828(3) 0.0947(2) 0.0428(12) Uani 1 1 d .
C13 C -0.1122(9) 0.5928(3) 0.1047(2) 0.0502(13) Uani 1 1 d .
H13 H -0.049 0.5478 0.1329 0.06 Uiso 1 1 calc R
C14 C -0.3117(9) 0.5843(3) 0.0645(2) 0.0441(12) Uani 1 1 d .
C15 C -0.4811(9) 0.5077(3) 0.0499(2) 0.0498(13) Uani 1 1 d .
C16 C -0.4620(10) 0.4253(4) 0.0857(3) 0.0674(16) Uani 1 1 d .
H16 H -0.341 0.4203 0.1178 0.081 Uiso 1 1 calc R
C17 C -0.6188(12) 0.3509(4) 0.0746(3) 0.0808(18) Uani 1 1 d .
H17 H -0.6013 0.2959 0.0984 0.097 Uiso 1 1 calc R
C18 C -0.8008(12) 0.3583(4) 0.0283(3) 0.0750(18) Uani 1 1 d .
H18 H -0.9077 0.3083 0.0208 0.09 Uiso 1 1 calc R
C19 C -0.8251(11) 0.4387(4) -0.0068(3) 0.0704(16) Uani 1 1 d .
H19 H -0.9497 0.4437 -0.0379 0.085 Uiso 1 1 calc R
C20 C -0.6659(10) 0.5127(4) 0.0035(2) 0.0601(15) Uani 1 1 d .
H20 H -0.6833 0.5669 -0.0212 0.072 Uiso 1 1 calc R
N1 N 0.1757(7) 0.7336(3) 0.12089(19) 0.0498(10) Uani 1 1 d .
N2 N -0.1563(7) 0.7299(3) 0.05078(18) 0.0499(11) Uani 1 1 d .
N3 N -0.3315(7) 0.6682(3) 0.03292(18) 0.0492(11) Uani 1 1 d .
H3A H -0.4444 0.6803 0.0046 0.059 Uiso 1 1 calc R
O1 O 0.4235(6) 0.8836(2) 0.12253(17) 0.0676(11) Uani 1 1 d .
H1 H 0.3562 0.8424 0.101 0.081 Uiso 1 1 calc R

loop_
_atom_site_aniso_label
_atom_site_aniso_U_11
_atom_site_aniso_U_22
_atom_site_aniso_U_33
_atom_site_aniso_U_23
_atom_site_aniso_U_13
_atom_site_aniso_U_12
C1 0.059(4) 0.052(4) 0.057(4) 0.001(3) 0.008(3) 0.003(3)
C2 0.067(4) 0.051(4) 0.073(4) -0.002(3) 0.001(3) -0.011(3)
C3 0.073(4) 0.057(4) 0.068(4) -0.016(3) 0.003(3) -0.015(3)
C4 0.049(3) 0.059(4) 0.054(4) -0.010(3) 0.003(3) 0.004(3)
C5 0.062(4) 0.069(4) 0.066(4) -0.019(4) -0.003(3) 0.006(3)
C6 0.071(4) 0.079(5) 0.059(4) -0.009(4) -0.013(3) 0.017(4)
C7 0.074(4) 0.060(4) 0.060(4) 0.014(3) 0.002(3) 0.012(3)
C8 0.053(4) 0.061(4) 0.055(4) 0.005(3) -0.001(3) 0.001(3)
C9 0.056(4) 0.054(4) 0.039(3) -0.001(3) 0.015(3) 0.004(3)
C10 0.050(3) 0.047(3) 0.040(3) 0.002(3) 0.008(3) 0.001(3)
C11 0.059(4) 0.047(3) 0.047(3) 0.006(3) 0.010(3) 0.007(3)
C12 0.044(3) 0.046(3) 0.039(3) 0.007(3) 0.008(2) 0.004(3)
C13 0.054(3) 0.057(4) 0.039(3) 0.012(3) -0.003(3) 0.009(3)
C14 0.052(3) 0.044(3) 0.036(3) 0.011(2) 0.006(3) 0.007(3)
C15 0.052(4) 0.056(4) 0.041(3) 0.004(3) 0.009(3) 0.007(3)
C16 0.076(4) 0.062(4) 0.064(4) 0.011(3) -0.010(3) -0.010(3)
C17 0.088(5) 0.078(5) 0.077(5) 0.020(4) -0.001(4) -0.012(4)
C18 0.078(5) 0.072(4) 0.075(5) -0.010(4) 0.014(4) -0.020(4)
C19 0.076(4) 0.084(4) 0.051(4) -0.009(4) -0.007(3) -0.010(4)
C20 0.074(4) 0.065(4) 0.041(3) 0.000(3) 0.000(3) 0.004(3)
N1 0.056(3) 0.053(3) 0.041(3) 0.005(2) 0.005(2) 0.003(2)
N2 0.052(3) 0.054(3) 0.044(3) 0.015(2) 0.004(2) 0.007(2)
N3 0.052(3) 0.058(3) 0.038(2) 0.012(2) 0.000(2) 0.000(2)
O1 0.093(3) 0.050(2) 0.059(2) 0.007(2) -0.007(2) 0.002(2)

loop_
_atom_type_symbol
_atom_type_description
_atom_type_scat_dispersion_real
_atom_type_scat_dispersion_imag
_atom_type_scat_source
C C 0.003 0.002 'International Tables Vol C Tables 4.2.6.8 and 6.1.1.4'
H H 0 0 'International Tables Vol C Tables 4.2.6.8 and 6.1.1.4'
N N 0.006 0.003 'International Tables Vol C Tables 4.2.6.8 and 6.1.1.4'
O O 0.011 0.006 'International Tables Vol C Tables 4.2.6.8 and 6.1.1.4'

loop_
_geom_angle_atom_site_label_1
_geom_angle_atom_site_label_2
_geom_angle_atom_site_label_3
_geom_angle
O1 C1 C10 122.1(5)
O1 C1 C2 116.6(5)
C10 C1 C2 121.2(5)
C3 C2 C1 120.6(5)
C3 C2 H2 119.7
C1 C2 H2 119.7
C2 C3 C4 120.7(5)
C2 C3 H3 119.6
C4 C3 H3 119.6
C3 C4 C9 120.2(5)
C3 C4 C5 120.6(6)
C9 C4 C5 119.2(5)
C6 C5 C4 120.6(6)
C6 C5 H5 119.7
C4 C5 H5 119.7
C7 C6 C5 120.2(6)
C7 C6 H6 119.9
C5 C6 H6 119.9
C8 C7 C6 120.3(5)
C8 C7 H7 119.9
C6 C7 H7 119.9
C7 C8 C9 121.4(5)
C7 C8 H8 119.3
C9 C8 H8 119.3
C4 C9 C8 118.3(5)
C4 C9 C10 119.1(5)
C8 C9 C10 122.6(5)
C1 C10 C11 120.2(5)
C1 C10 C9 118.1(5)
C11 C10 C9 121.8(4)
N1 C11 C10 120.8(5)
N1 C11 H11 119.6
C10 C11 H11 119.6
N2 C12 C13 112.2(4)
N2 C12 N1 114.3(4)
C13 C12 N1 133.5(5)
C14 C13 C12 105.6(4)
C14 C13 H13 127.2
C12 C13 H13 127.2
C13 C14 N3 105.7(4)
C13 C14 C15 133.4(5)
N3 C14 C15 120.9(4)
C20 C15 C16 117.5(5)
C20 C15 C14 123.7(5)
C16 C15 C14 118.8(5)
C17 C16 C15 121.3(5)
C17 C16 H16 119.3
C15 C16 H16 119.3
C18 C17 C16 119.8(6)
C18 C17 H17 120.1
C16 C17 H17 120.1
C19 C18 C17 120.0(6)
C19 C18 H18 120
C17 C18 H18 120
C18 C19 C20 120.4(5)
C18 C19 H19 119.8
C20 C19 H19 119.8
C19 C20 C15 121.1(5)
C19 C20 H20 119.5
C15 C20 H20 119.5
C11 N1 C12 122.1(4)
C12 N2 N3 103.5(4)
N2 N3 C14 113.0(4)
N2 N3 H3A 123.5
C14 N3 H3A 123.5
C1 O1 H1 109.5

loop_
_geom_bond_atom_site_label_1
_geom_bond_atom_site_label_2
_geom_bond_distance
C1 O1 1.348(6)
C1 C10 1.388(6)
C1 C2 1.399(7)
C2 C3 1.350(7)
C2 H2 0.93
C3 C4 1.399(6)
C3 H3 0.93
C4 C9 1.400(6)
C4 C5 1.423(7)
C5 C6 1.382(7)
C5 H5 0.93
C6 C7 1.378(7)
C6 H6 0.93
C7 C8 1.375(6)
C7 H7 0.93
C8 C9 1.421(6)
C8 H8 0.93
C9 C10 1.442(6)
C10 C11 1.441(6)
C11 N1 1.295(5)
C11 H11 0.93
C12 N2 1.335(5)
C12 C13 1.387(6)
C12 N1 1.402(6)
C13 C14 1.362(6)
C13 H13 0.93
C14 N3 1.365(5)
C14 C15 1.456(6)
C15 C20 1.381(6)
C15 C16 1.389(6)
C16 C17 1.377(7)
C16 H16 0.93
C17 C18 1.370(8)
C17 H17 0.93
C18 C19 1.361(7)
C18 H18 0.93
C19 C20 1.378(6)
C19 H19 0.93
C20 H20 0.93
N2 N3 1.343(5)
N3 H3A 0.86
O1 H1 0.82

loop_
_geom_torsion_atom_site_label_1
_geom_torsion_atom_site_label_2
_geom_torsion_atom_site_label_3
_geom_torsion_atom_site_label_4
_geom_torsion
O1 C1 C2 C3 -179.9(5)
C10 C1 C2 C3 3.3(8)
C1 C2 C3 C4 -2.3(8)
C2 C3 C4 C9 0.3(7)
C2 C3 C4 C5 179.7(5)
C3 C4 C5 C6 179.7(5)
C9 C4 C5 C6 -0.9(7)
C4 C5 C6 C7 -0.8(8)
C5 C6 C7 C8 1.9(8)
C6 C7 C8 C9 -1.3(8)
C3 C4 C9 C8 -179.2(5)
C5 C4 C9 C8 1.4(7)
C3 C4 C9 C10 0.7(7)
C5 C4 C9 C10 -178.7(4)
C7 C8 C9 C4 -0.4(7)
C7 C8 C9 C10 179.8(5)
O1 C1 C10 C11 2.9(7)
C2 C1 C10 C11 179.6(4)
O1 C1 C10 C9 -178.9(4)
C2 C1 C10 C9 -2.3(7)
C4 C9 C10 C1 0.3(6)
C8 C9 C10 C1 -179.9(4)
C4 C9 C10 C11 178.4(4)
C8 C9 C10 C11 -1.7(7)
C1 C10 C11 N1 0.4(7)
C9 C10 C11 N1 -177.7(4)
N2 C12 C13 C14 0.1(5)
N1 C12 C13 C14 180.0(5)
C12 C13 C14 N3 0.0(5)
C12 C13 C14 C15 177.6(5)
C13 C14 C15 C20 -175.8(5)
N3 C14 C15 C20 1.5(7)
C13 C14 C15 C16 6.0(8)
N3 C14 C15 C16 -176.7(4)
C20 C15 C16 C17 1.0(8)
C14 C15 C16 C17 179.3(5)
C15 C16 C17 C18 -1.2(9)
C16 C17 C18 C19 0.4(9)
C17 C18 C19 C20 0.6(9)
C18 C19 C20 C15 -0.8(8)
C16 C15 C20 C19 0.0(7)
C14 C15 C20 C19 -178.2(4)
C10 C11 N1 C12 -179.3(4)
N2 C12 N1 C11 173.5(4)
C13 C12 N1 C11 -6.4(8)
C13 C12 N2 N3 -0.2(5)
N1 C12 N2 N3 179.9(3)
C12 N2 N3 C14 0.2(5)
C13 C14 N3 N2 -0.1(5)
C15 C14 N3 N2 -178.1(4)
